data_4511328
loop_
_publ_author_name
'Reddy, L. Sreenivas'
'Chandran, Sreekanth K.'
'George, Sumod'
'Babu, N. Jagadeesh'
'Nangia, Ashwini'

_publ_section_title
;
 Crystal Structures ofN-Aryl-N'-4-Nitrophenyl Ureas: Molecular Conformation
 and Weak Interactions Direct the Strong Hydrogen Bond Synthon
;
_journal_coden_ASTM CGDEFU
_journal_issue 12
_journal_name_full 'Crystal Growth & Design'
_journal_page_first 2675
_journal_page_last 2690
_journal_paper_doi 10.1021/cg070155j
_journal_volume 7
_journal_year 2007
_chemical_formula_moiety 'C13 H10 I N3 O3, C2 H6 S O'
_chemical_formula_sum 'C15 H16 I N3 O4 S'
_chemical_formula_weight 461.27
_chemical_name_systematic
;
 DMSO solvate of N-(4-iodophenyl)-N'-(4'-nitrophenyl)-urea
;
_space_group_IT_number 2
_symmetry_cell_setting triclinic
_symmetry_space_group_name_Hall '-P 1'
_symmetry_space_group_name_H-M 'P -1'
_atom_sites_solution_hydrogens geom
_atom_sites_solution_primary direct
_atom_sites_solution_secondary difmap
_audit_creation_method SHELXL-97
_cell_angle_alpha 66.82(3)
_cell_angle_beta 88.22(3)
_cell_angle_gamma 68.75(3)
_cell_formula_units_Z 4
_cell_length_a 10.184(2)
_cell_length_b 13.346(3)
_cell_length_c 15.502(3)
_cell_measurement_reflns_used 25
_cell_measurement_temperature 298(2)
_cell_measurement_theta_max 10.64
_cell_measurement_theta_min 9.37
_cell_volume 1789.8(9)
_computing_cell_refinement 'CAD-4 Software (Enraf-Nonius, 1989)'
_computing_data_collection 'CAD-4 Software (Enraf-Nonius, 1989)'
_computing_data_reduction 'XTAL 3.5 (Hall et al., 1995)'
_computing_structure_refinement 'SHELXL-97 (Sheldrick, 1997)'
_computing_structure_solution 'SHELXS-97 (Sheldrick, 1990)'
_diffrn_ambient_temperature 298(2)
_diffrn_measured_fraction_theta_full 0.993
_diffrn_measured_fraction_theta_max 0.993
_diffrn_measurement_device_type 'MACH3 CAD4'
_diffrn_measurement_method '\w scan'
_diffrn_radiation_monochromator graphite
_diffrn_radiation_source 'fine-focus sealed tube'
_diffrn_radiation_type MoK\a
_diffrn_radiation_wavelength 0.71073
_diffrn_reflns_av_R_equivalents 0.0420
_diffrn_reflns_av_sigmaI/netI 0.0718
_diffrn_reflns_limit_h_max 13
_diffrn_reflns_limit_h_min 0
_diffrn_reflns_limit_k_max 17
_diffrn_reflns_limit_k_min -16
_diffrn_reflns_limit_l_max 20
_diffrn_reflns_limit_l_min -20
_diffrn_reflns_number 8625
_diffrn_reflns_theta_full 27.48
_diffrn_reflns_theta_max 27.48
_diffrn_reflns_theta_min 1.44
_diffrn_standards_interval_time 90
_diffrn_standards_number 3
_exptl_absorpt_coefficient_mu 1.929
_exptl_absorpt_correction_T_max 0.8610
_exptl_absorpt_correction_T_min 0.7876
_exptl_absorpt_correction_type psi-scan
_exptl_crystal_colour yellow
_exptl_crystal_density_diffrn 1.712
_exptl_crystal_density_method 'not measured'
_exptl_crystal_description needle
_exptl_crystal_F_000 912
_exptl_crystal_size_max 0.13
_exptl_crystal_size_mid 0.09
_exptl_crystal_size_min 0.08
_refine_diff_density_max 1.445
_refine_diff_density_min -0.482
_refine_diff_density_rms 0.122
_refine_ls_extinction_method none
_refine_ls_goodness_of_fit_ref 1.013
_refine_ls_hydrogen_treatment noref
_refine_ls_matrix_type full
_refine_ls_number_parameters 437
_refine_ls_number_reflns 8168
_refine_ls_number_restraints 0
_refine_ls_restrained_S_all 1.013
_refine_ls_R_factor_all 0.1665
_refine_ls_R_factor_gt 0.0768
_refine_ls_shift/su_max 0.001
_refine_ls_shift/su_mean 0.000
_refine_ls_structure_factor_coef Fsqd
_refine_ls_weighting_details 'calc w=1/[\s^2^(Fo^2^)+(0.1006P)^2^+4.0835P] where P=(Fo^2^+2Fc^2^)/3'
_refine_ls_weighting_scheme calc
_refine_ls_wR_factor_gt 0.1835
_refine_ls_wR_factor_ref 0.2286
_reflns_number_gt 3868
_reflns_number_total 8168
_reflns_threshold_expression >2sigma(I)
_cod_duplicate_entry 4504254
_cod_data_source_file cg070155j-file013.cif
_cod_data_source_block 5.11
_cod_depositor_comments
;
The following automatic conversions were performed:

'_symmetry_cell_setting' value 'Triclinic' changed to 'triclinic'
according to
/usr/data/users/saulius/automatic-downloads/retrospective/ACS/lib/dictionaries/cif_core.dic
dictionary named 'cif_core.dic' version 2.4.2 from 2011-04-26.

Automatic conversion script
Id: cif_fix_values 2281 2013-09-26 08:29:07Z andrius 
;
_cod_original_cell_volume 1790.0(6)
_cod_original_sg_symbol_H-M P-1
_cod_database_code 4511328

loop_
_symmetry_equiv_pos_as_xyz
'x, y, z'
'-x, -y, -z'

loop_
_atom_site_label
_atom_site_type_symbol
_atom_site_fract_x
_atom_site_fract_y
_atom_site_fract_z
_atom_site_U_iso_or_equiv
_atom_site_adp_type
_atom_site_occupancy
_atom_site_symmetry_multiplicity
_atom_site_calc_flag
_atom_site_refinement_flags
I1 I 0.78674(8) 1.18747(7) 1.20858(5) 0.0808(3) Uani 1 1 d .
I2 I 0.79288(8) 0.53173(7) 1.05122(5) 0.0769(3) Uani 1 1 d .
S1 S 0.7642(3) 0.8164(3) 0.2421(2) 0.0814(8) Uani 1 1 d .
S2 S 0.6604(3) 0.4317(2) 0.4298(2) 0.0676(7) Uani 1 1 d .
O1 O 0.8324(7) 0.8577(6) 0.9304(5) 0.078(2) Uani 1 1 d .
O2 O 0.6958(16) 0.6001(8) 0.6103(7) 0.122(4) Uani 1 1 d .
O3 O 0.8738(16) 0.5447(10) 0.6540(7) 0.112(4) Uani 1 1 d .
O4 O 0.6052(7) 0.8597(6) 0.2331(5) 0.079(2) Uani 1 1 d .
O5 O 0.8614(6) 0.1998(6) 0.7651(5) 0.074(2) Uani 1 1 d .
O6 O 0.9108(12) -0.1424(9) 0.5145(7) 0.106(3) Uani 1 1 d .
O7 O 0.7217(14) -0.0798(8) 0.4618(6) 0.106(3) Uani 1 1 d .
O8 O 0.6181(7) 0.5533(5) 0.3482(5) 0.076(2) Uani 1 1 d .
N1 N 0.6438(7) 1.0277(6) 0.9060(5) 0.0508(18) Uani 1 1 d .
H1 H 0.5634 1.0740 0.8716 0.061 Uiso 1 1 calc R
N2 N 0.6442(7) 0.9240(6) 0.8185(5) 0.0488(17) Uani 1 1 d .
H2 H 0.5630 0.9807 0.7940 0.059 Uiso 1 1 calc R
N3 N 0.7829(8) 0.5913(8) 0.6419(7) 0.047(3) Uani 1 1 d .
N4 N 0.6515(7) 0.3368(6) 0.7730(5) 0.0496(17) Uani 1 1 d .
H4 H 0.5630 0.3705 0.7504 0.060 Uiso 1 1 calc R
N5 N 0.6542(7) 0.2384(6) 0.6813(5) 0.0529(18) Uani 1 1 d .
H5 H 0.5659 0.2843 0.6684 0.063 Uiso 1 1 calc R
N6 N 0.8047(7) -0.0875(7) 0.4936(6) 0.053(3) Uani 1 1 d .
C1 C 0.7169(10) 0.9314(8) 0.8892(6) 0.054(2) Uani 1 1 d .
C2 C 0.6816(9) 0.8408(7) 0.7819(6) 0.050(2) Uani 1 1 d .
C3 C 0.8224(9) 0.7542(8) 0.7971(7) 0.059(2) Uani 1 1 d .
H3 H 0.8945 0.7511 0.8347 0.071 Uiso 1 1 calc R
C4 C 0.8498(10) 0.6766(8) 0.7561(6) 0.061(2) Uani 1 1 d .
H4A H 0.9406 0.6193 0.7668 0.073 Uiso 1 1 calc R
C5 C 0.7432(10) 0.6824(7) 0.6982(6) 0.050(2) Uani 1 1 d .
C6 C 0.6083(10) 0.7627(8) 0.6848(6) 0.056(2) Uani 1 1 d .
H6 H 0.5367 0.7635 0.6485 0.067 Uiso 1 1 calc R
C7 C 0.5784(9) 0.8412(8) 0.7243(6) 0.053(2) Uani 1 1 d .
H7 H 0.4864 0.8970 0.7129 0.064 Uiso 1 1 calc R
C8 C 0.6840(8) 1.0599(6) 0.9726(5) 0.0378(17) Uani 1 1 d .
C9 C 0.8194(9) 1.0127(7) 1.0201(6) 0.056(2) Uani 1 1 d .
H9 H 0.8920 0.9567 1.0064 0.067 Uiso 1 1 calc R
C10 C 0.8487(9) 1.0486(8) 1.0894(6) 0.053(2) Uani 1 1 d .
H10 H 0.9396 1.0150 1.1222 0.063 Uiso 1 1 calc R
C11 C 0.7408(10) 1.1348(8) 1.1081(6) 0.055(2) Uani 1 1 d .
C12 C 0.6057(8) 1.1823(7) 1.0613(6) 0.047(2) Uani 1 1 d .
H12 H 0.5338 1.2398 1.0738 0.056 Uiso 1 1 calc R
C13 C 0.5768(8) 1.1442(7) 0.9953(6) 0.051(2) Uani 1 1 d .
H13 H 0.4844 1.1750 0.9655 0.061 Uiso 1 1 calc R
C14 C 0.8250(13) 0.7169(11) 0.3603(9) 0.104(5) Uani 1 1 d .
H14A H 0.7939 0.7578 0.4006 0.156 Uiso 1 1 calc R
H14B H 0.9270 0.6820 0.3690 0.156 Uiso 1 1 calc R
H14C H 0.7877 0.6563 0.3760 0.156 Uiso 1 1 calc R
C15 C 0.8118(11) 0.7123(10) 0.1877(8) 0.086(4) Uani 1 1 d .
H15A H 0.7677 0.6564 0.2156 0.129 Uiso 1 1 calc R
H15B H 0.9131 0.6715 0.1978 0.129 Uiso 1 1 calc R
H15C H 0.7797 0.7538 0.1210 0.129 Uiso 1 1 calc R
C16 C 0.7362(9) 0.2525(7) 0.7406(5) 0.048(2) Uani 1 1 d .
C17 C 0.6969(9) 0.1592(7) 0.6401(5) 0.049(2) Uani 1 1 d .
C18 C 0.8409(9) 0.0820(8) 0.6481(6) 0.052(2) Uani 1 1 d .
H18 H 0.9133 0.0832 0.6824 0.063 Uiso 1 1 calc R
C19 C 0.8709(9) 0.0054(7) 0.6038(6) 0.052(2) Uani 1 1 d .
H19 H 0.9642 -0.0454 0.6087 0.063 Uiso 1 1 calc R
C20 C 0.7649(10) 0.0035(7) 0.5530(6) 0.050(2) Uani 1 1 d .
C21 C 0.6261(9) 0.0758(8) 0.5431(6) 0.049(2) Uani 1 1 d .
H21 H 0.5559 0.0729 0.5082 0.059 Uiso 1 1 calc R
C22 C 0.5920(9) 0.1545(8) 0.5869(6) 0.053(2) Uani 1 1 d .
H22 H 0.4979 0.2046 0.5806 0.063 Uiso 1 1 calc R
C23 C 0.6923(9) 0.3725(7) 0.8367(6) 0.046(2) Uani 1 1 d .
C24 C 0.8267(9) 0.3237(7) 0.8884(6) 0.052(2) Uani 1 1 d .
H24 H 0.8985 0.2612 0.8815 0.062 Uiso 1 1 calc R
C25 C 0.8530(9) 0.3685(8) 0.9502(6) 0.055(2) Uani 1 1 d .
H25 H 0.9416 0.3331 0.9862 0.066 Uiso 1 1 calc R
C26 C 0.7519(9) 0.4634(7) 0.9594(6) 0.047(2) Uani 1 1 d .
C27 C 0.6175(10) 0.5118(7) 0.9100(7) 0.060(2) Uani 1 1 d .
H27 H 0.5467 0.5738 0.9181 0.073 Uiso 1 1 calc R
C28 C 0.5885(9) 0.4685(7) 0.8494(6) 0.058(2) Uani 1 1 d .
H28 H 0.4982 0.5030 0.8156 0.069 Uiso 1 1 calc R
C29 C 0.8142(11) 0.4059(9) 0.4950(7) 0.073(3) Uani 1 1 d .
H29A H 0.8780 0.4307 0.4527 0.110 Uiso 1 1 calc R
H29B H 0.8591 0.3233 0.5346 0.110 Uiso 1 1 calc R
H29C H 0.7902 0.4496 0.5337 0.110 Uiso 1 1 calc R
C30 C 0.7310(14) 0.3314(10) 0.3786(8) 0.093(4) Uani 1 1 d .
H30A H 0.6558 0.3320 0.3423 0.139 Uiso 1 1 calc R
H30B H 0.7781 0.2537 0.4274 0.139 Uiso 1 1 calc R
H30C H 0.7980 0.3532 0.3378 0.139 Uiso 1 1 calc R

loop_
_atom_site_aniso_label
_atom_site_aniso_U_11
_atom_site_aniso_U_22
_atom_site_aniso_U_33
_atom_site_aniso_U_23
_atom_site_aniso_U_13
_atom_site_aniso_U_12
I1 0.0718(5) 0.0981(6) 0.0880(5) -0.0562(5) 0.0041(4) -0.0288(4)
I2 0.0727(5) 0.0836(5) 0.0868(5) -0.0524(4) 0.0020(4) -0.0235(4)
S1 0.0594(17) 0.0720(17) 0.101(2) -0.0350(16) 0.0023(15) -0.0118(14)
S2 0.0531(15) 0.0621(15) 0.0804(17) -0.0284(14) -0.0009(13) -0.0144(12)
O1 0.063(4) 0.061(4) 0.094(5) -0.047(4) -0.027(4) 0.014(4)
O2 0.200(12) 0.078(6) 0.092(7) -0.064(5) 0.037(8) -0.027(7)
O3 0.202(12) 0.101(8) 0.092(7) -0.077(7) 0.063(8) -0.084(8)
O4 0.044(4) 0.080(5) 0.089(5) -0.042(4) -0.012(3) 0.009(3)
O5 0.036(4) 0.092(5) 0.096(5) -0.068(4) -0.008(3) 0.007(3)
O6 0.133(9) 0.112(7) 0.130(8) -0.092(6) 0.054(7) -0.066(7)
O7 0.169(10) 0.082(6) 0.095(6) -0.068(5) 0.033(7) -0.043(7)
O8 0.059(4) 0.048(4) 0.094(5) -0.019(4) -0.027(4) 0.002(3)
N1 0.036(4) 0.046(4) 0.060(4) -0.027(3) -0.007(3) 0.002(3)
N2 0.035(4) 0.045(4) 0.056(4) -0.023(3) -0.001(3) 0.000(3)
N3 0.026(4) 0.038(5) 0.048(5) 0.008(4) -0.021(4) -0.007(4)
N4 0.032(4) 0.051(4) 0.058(4) -0.029(3) -0.006(3) 0.001(3)
N5 0.040(4) 0.061(4) 0.055(4) -0.034(4) -0.005(3) -0.004(3)
N6 0.008(3) 0.034(4) 0.083(6) 0.013(4) -0.017(4) -0.010(3)
C1 0.054(6) 0.047(5) 0.054(5) -0.022(4) 0.002(4) -0.009(5)
C2 0.041(5) 0.050(5) 0.049(5) -0.021(4) 0.011(4) -0.008(4)
C3 0.039(5) 0.059(5) 0.073(6) -0.037(5) -0.014(4) -0.001(4)
C4 0.051(6) 0.061(6) 0.059(6) -0.031(5) 0.004(4) -0.003(5)
C5 0.062(6) 0.043(5) 0.037(4) -0.015(4) 0.010(4) -0.016(4)
C6 0.049(6) 0.058(5) 0.055(5) -0.019(4) -0.009(4) -0.016(5)
C7 0.039(5) 0.055(5) 0.058(5) -0.022(4) -0.004(4) -0.009(4)
C8 0.031(4) 0.040(4) 0.037(4) -0.010(3) 0.002(3) -0.014(3)
C9 0.051(5) 0.046(5) 0.062(5) -0.026(4) 0.002(4) -0.006(4)
C10 0.037(5) 0.057(5) 0.065(6) -0.027(5) -0.001(4) -0.015(4)
C11 0.052(6) 0.058(5) 0.055(5) -0.030(5) 0.002(4) -0.013(5)
C12 0.028(4) 0.050(5) 0.062(5) -0.029(4) 0.003(4) -0.008(4)
C13 0.031(4) 0.048(5) 0.067(5) -0.026(4) -0.005(4) -0.005(4)
C14 0.076(8) 0.104(9) 0.111(10) -0.067(8) -0.032(7) 0.017(7)
C15 0.050(6) 0.114(9) 0.074(7) -0.059(7) 0.003(5) 0.014(6)
C16 0.048(5) 0.047(5) 0.039(4) -0.019(4) 0.010(4) -0.008(4)
C17 0.046(5) 0.052(5) 0.039(4) -0.016(4) 0.001(4) -0.010(4)
C18 0.030(4) 0.058(5) 0.055(5) -0.021(4) -0.003(4) -0.004(4)
C19 0.038(5) 0.049(5) 0.062(5) -0.028(4) 0.000(4) -0.002(4)
C20 0.052(5) 0.037(4) 0.058(5) -0.020(4) 0.007(4) -0.014(4)
C21 0.047(5) 0.062(5) 0.049(5) -0.023(4) 0.002(4) -0.030(5)
C22 0.035(5) 0.057(5) 0.061(5) -0.028(4) 0.005(4) -0.007(4)
C23 0.039(5) 0.040(4) 0.051(5) -0.015(4) 0.004(4) -0.008(4)
C24 0.033(5) 0.049(5) 0.062(5) -0.023(4) -0.002(4) -0.002(4)
C25 0.038(5) 0.064(6) 0.067(6) -0.040(5) 0.004(4) -0.009(4)
C26 0.045(5) 0.042(4) 0.058(5) -0.027(4) 0.006(4) -0.016(4)
C27 0.053(6) 0.044(5) 0.071(6) -0.027(5) -0.014(5) 0.002(4)
C28 0.039(5) 0.053(5) 0.067(6) -0.032(5) -0.013(4) 0.009(4)
C29 0.077(7) 0.059(6) 0.079(7) -0.034(5) -0.020(6) -0.010(5)
C30 0.121(10) 0.072(7) 0.095(8) -0.052(7) -0.003(7) -0.026(7)

loop_
_atom_type_symbol
_atom_type_description
_atom_type_scat_dispersion_real
_atom_type_scat_dispersion_imag
_atom_type_scat_source
C C 0.0033 0.0000 'International Tables Vol C Tables 4.2.6.8 and 6.1.1.4'
H H 0.0000 0.0000 'International Tables Vol C Tables 4.2.6.8 and 6.1.1.4'
N N 0.0061 0.0000 'International Tables Vol C Tables 4.2.6.8 and 6.1.1.4'
O O 0.0106 0.0000 'International Tables Vol C Tables 4.2.6.8 and 6.1.1.4'
I I -0.4742 0.0000 'International Tables Vol C Tables 4.2.6.8 and 6.1.1.4'
S S 0.1246 0.0000 'International Tables Vol C Tables 4.2.6.8 and 6.1.1.4'

loop_
_geom_angle_atom_site_label_1
_geom_angle_atom_site_label_2
_geom_angle_atom_site_label_3
_geom_angle
O4 S1 C14 106.0(5)
O4 S1 C15 103.3(5)
C14 S1 C15 98.9(5)
O8 S2 C29 107.4(5)
O8 S2 C30 105.3(5)
C29 S2 C30 99.6(5)
C1 N1 C8 127.3(7)
C1 N1 H1 116.3
C8 N1 H1 116.3
C2 N2 C1 130.3(7)
C2 N2 H2 114.9
C1 N2 H2 114.9
O3 N3 O2 137.9(17)
O3 N3 C5 112.3(11)
O2 N3 C5 109.3(10)
C23 N4 C16 128.3(7)
C23 N4 H4 115.8
C16 N4 H4 115.8
C16 N5 C17 127.4(7)
C16 N5 H5 116.3
C17 N5 H5 116.3
O7 N6 O6 140.4(14)
O7 N6 C20 111.2(9)
O6 N6 C20 107.3(8)
O1 C1 N1 125.0(8)
O1 C1 N2 122.4(8)
N1 C1 N2 112.6(7)
N2 C2 C7 118.8(7)
N2 C2 C3 123.8(8)
C7 C2 C3 117.4(8)
C4 C3 C2 119.4(8)
C4 C3 H3 120.3
C2 C3 H3 120.3
C3 C4 C5 120.6(8)
C3 C4 H4A 119.7
C5 C4 H4A 119.7
C6 C5 C4 120.4(8)
C6 C5 N3 120.0(7)
C4 C5 N3 119.6(7)
C7 C6 C5 120.1(8)
C7 C6 H6 119.9
C5 C6 H6 119.9
C6 C7 C2 121.9(8)
C6 C7 H7 119.1
C2 C7 H7 119.1
C9 C8 N1 124.9(7)
C9 C8 C13 118.1(7)
N1 C8 C13 116.9(7)
C8 C9 C10 120.7(8)
C8 C9 H9 119.7
C10 C9 H9 119.7
C11 C10 C9 119.6(8)
C11 C10 H10 120.2
C9 C10 H10 120.2
C12 C11 C10 120.1(8)
C12 C11 I1 120.9(6)
C10 C11 I1 119.0(6)
C11 C12 C13 119.9(7)
C11 C12 H12 120.1
C13 C12 H12 120.0
C12 C13 C8 121.5(7)
C12 C13 H13 119.2
C8 C13 H13 119.2
S1 C14 H14A 109.5
S1 C14 H14B 109.5
H14A C14 H14B 109.5
S1 C14 H14C 109.5
H14A C14 H14C 109.5
H14B C14 H14C 109.5
S1 C15 H15A 109.5
S1 C15 H15B 109.5
H15A C15 H15B 109.5
S1 C15 H15C 109.5
H15A C15 H15C 109.5
H15B C15 H15C 109.5
O5 C16 N5 126.5(7)
O5 C16 N4 123.2(8)
N5 C16 N4 110.3(7)
N5 C17 C22 117.7(7)
N5 C17 C18 124.1(8)
C22 C17 C18 118.2(8)
C19 C18 C17 118.9(8)
C19 C18 H18 120.6
C17 C18 H18 120.6
C20 C19 C18 120.9(8)
C20 C19 H19 119.6
C18 C19 H19 119.6
C21 C20 C19 122.3(8)
C21 C20 N6 117.2(7)
C19 C20 N6 120.4(7)
C20 C21 C22 118.3(7)
C20 C21 H21 120.8
C22 C21 H21 120.8
C21 C22 C17 121.4(8)
C21 C22 H22 119.3
C17 C22 H22 119.3
N4 C23 C24 126.0(7)
N4 C23 C28 116.7(7)
C24 C23 C28 117.3(8)
C25 C24 C23 119.9(8)
C25 C24 H24 120.0
C23 C24 H24 120.0
C26 C25 C24 121.7(8)
C26 C25 H25 119.1
C24 C25 H25 119.1
C25 C26 C27 119.2(8)
C25 C26 I2 121.6(6)
C27 C26 I2 119.2(6)
C28 C27 C26 120.1(8)
C28 C27 H27 119.9
C26 C27 H27 119.9
C27 C28 C23 121.7(8)
C27 C28 H28 119.2
C23 C28 H28 119.2
S2 C29 H29A 109.5
S2 C29 H29B 109.5
H29A C29 H29B 109.5
S2 C29 H29C 109.5
H29A C29 H29C 109.5
H29B C29 H29C 109.5
S2 C30 H30A 109.5
S2 C30 H30B 109.5
H30A C30 H30B 109.5
S2 C30 H30C 109.5
H30A C30 H30C 109.5
H30B C30 H30C 109.5

loop_
_geom_bond_atom_site_label_1
_geom_bond_atom_site_label_2
_geom_bond_distance
I1 C11 2.070(8)
I2 C26 2.090(8)
S1 O4 1.499(7)
S1 C14 1.750(13)
S1 C15 1.813(10)
S2 O8 1.527(7)
S2 C29 1.740(10)
S2 C30 1.745(10)
O1 C1 1.213(10)
O2 N3 0.972(14)
O3 N3 0.884(13)
O5 C16 1.197(10)
O6 N6 1.034(11)
O7 N6 0.945(11)
N1 C1 1.353(10)
N1 C8 1.386(9)
N1 H1 0.8600
N2 C2 1.370(10)
N2 C1 1.396(11)
N2 H2 0.8600
N3 C5 1.692(13)
N4 C23 1.384(10)
N4 C16 1.407(10)
N4 H4 0.8600
N5 C16 1.369(10)
N5 C17 1.378(10)
N5 H5 0.8600
N6 C20 1.728(13)
C2 C7 1.397(12)
C2 C3 1.433(11)
C3 C4 1.361(12)
C3 H3 0.9300
C4 C5 1.392(13)
C4 H4A 0.9300
C5 C6 1.361(12)
C6 C7 1.352(12)
C6 H6 0.9300
C7 H7 0.9300
C8 C9 1.381(11)
C8 C13 1.407(11)
C9 C10 1.415(12)
C9 H9 0.9300
C10 C11 1.393(12)
C10 H10 0.9300
C11 C12 1.374(11)
C12 C13 1.388(11)
C12 H12 0.9300
C13 H13 0.9300
C14 H14A 0.9600
C14 H14B 0.9600
C14 H14C 0.9600
C15 H15A 0.9600
C15 H15B 0.9600
C15 H15C 0.9600
C17 C22 1.404(12)
C17 C18 1.429(11)
C18 C19 1.387(12)
C18 H18 0.9300
C19 C20 1.370(12)
C19 H19 0.9300
C20 C21 1.364(12)
C21 C22 1.403(11)
C21 H21 0.9300
C22 H22 0.9300
C23 C24 1.397(11)
C23 C28 1.414(11)
C24 C25 1.389(12)
C24 H24 0.9300
C25 C26 1.368(11)
C25 H25 0.9300
C26 C27 1.382(12)
C27 C28 1.369(12)
C27 H27 0.9300
C28 H28 0.9300
C29 H29A 0.9600
C29 H29B 0.9600
C29 H29C 0.9600
C30 H30A 0.9600
C30 H30B 0.9600
C30 H30C 0.9600
